data_7240887
loop_
_publ_author_name
'Pike, Sarah J.'
'Heliot, Armelle'
'Seaton, Colin C.'

_publ_section_title
;
 ortho-Substituent effect on the crystal packing and solid state
 speciation of aromatic C-nitroso compounds
;
_journal_name_full CrystEngComm
_journal_paper_doi 10.1039/D0CE00728E
_journal_year 2020
_chemical_formula_moiety 'C12 H6 F4 N2 O2'
_chemical_formula_sum 'C12 H6 F4 N2 O2'
_chemical_formula_weight 286.19
_space_group_crystal_system triclinic
_space_group_IT_number 2
_space_group_name_Hall '-P 1'
_space_group_name_H-M_alt 'P -1'
_atom_sites_solution_hydrogens difmap
_atom_sites_solution_primary dual
_audit_creation_date 2019-09-03
_audit_creation_method
;
Olex2 1.2
(compiled 2018.05.29 svn.r3510 for OlexSys, GUI svn.r5506)
;
_audit_update_record
;
2020-05-13 deposited with the CCDC.	2020-07-09 downloaded from the CCDC.
;
_cell_angle_alpha 61.943(7)
_cell_angle_beta 65.010(7)
_cell_angle_gamma 64.427(7)
_cell_formula_units_Z 1
_cell_length_a 7.0409(7)
_cell_length_b 7.1841(8)
_cell_length_c 7.1860(9)
_cell_measurement_reflns_used 1974
_cell_measurement_temperature 150(2)
_cell_measurement_theta_max 31.73
_cell_measurement_theta_min 3.34
_cell_volume 278.14(6)
_computing_molecular_graphics 'Olex2 (Dolomanov et al., 2009)'
_computing_publication_material 'Olex2 (Dolomanov et al., 2009)'
_computing_structure_refinement 'ShelXL (Sheldrick, 2015)'
_computing_structure_solution 'ShelXT (Sheldrick, 2015)'
_diffrn_ambient_temperature 149.99
_diffrn_measured_fraction_theta_full 0.990
_diffrn_measured_fraction_theta_max 0.836
_diffrn_measurement_device_type 'Bruker APEX-II CCD'
_diffrn_measurement_method '\f and \w scans'
_diffrn_radiation_type MoK\a
_diffrn_radiation_wavelength 0.71073
_diffrn_reflns_av_R_equivalents 0.0251
_diffrn_reflns_av_unetI/netI 0.0334
_diffrn_reflns_Laue_measured_fraction_full 0.990
_diffrn_reflns_Laue_measured_fraction_max 0.836
_diffrn_reflns_limit_h_max 9
_diffrn_reflns_limit_h_min -10
_diffrn_reflns_limit_k_max 7
_diffrn_reflns_limit_k_min -10
_diffrn_reflns_limit_l_max 8
_diffrn_reflns_limit_l_min -9
_diffrn_reflns_number 5012
_diffrn_reflns_point_group_measured_fraction_full 0.990
_diffrn_reflns_point_group_measured_fraction_max 0.836
_diffrn_reflns_theta_full 25.242
_diffrn_reflns_theta_max 31.959
_diffrn_reflns_theta_min 3.337
_diffrn_standards_number 0
_exptl_absorpt_coefficient_mu 0.162
_exptl_absorpt_correction_type none
_exptl_crystal_colour colourless
_exptl_crystal_colour_primary colourless
_exptl_crystal_density_diffrn 1.709
_exptl_crystal_description Block
_exptl_crystal_F_000 144
_exptl_crystal_size_max 0.4
_exptl_crystal_size_mid 0.12
_exptl_crystal_size_min 0.08
_refine_diff_density_max 0.895
_refine_diff_density_min -0.286
_refine_diff_density_rms 0.134
_refine_ls_extinction_method none
_refine_ls_goodness_of_fit_ref 1.059
_refine_ls_hydrogen_treatment refall
_refine_ls_matrix_type full
_refine_ls_number_parameters 103
_refine_ls_number_reflns 1615
_refine_ls_number_restraints 0
_refine_ls_restrained_S_all 1.059
_refine_ls_R_factor_all 0.0829
_refine_ls_R_factor_gt 0.0656
_refine_ls_shift/su_max 0.000
_refine_ls_shift/su_mean 0.000
_refine_ls_structure_factor_coef Fsqd
_refine_ls_weighting_details 'w=1/[\s^2^(Fo^2^)+(0.1531P)^2^+0.0293P] where P=(Fo^2^+2Fc^2^)/3'
_refine_ls_weighting_scheme calc
_refine_ls_wR_factor_gt 0.1965
_refine_ls_wR_factor_ref 0.2120
_reflns_Friedel_coverage 0.000
_reflns_number_gt 1236
_reflns_number_total 1615
_reflns_threshold_expression 'I > 2\s(I)'
_cod_data_source_file d0ce00728e2.cif
_cod_data_source_block sp157_0m
_cod_database_code 7240887
_shelx_shelxl_version_number 2014/7
_shelx_space_group_comment
;
The symmetry employed for this shelxl refinement is uniquely defined
by the following loop, which should always be used as a source of
symmetry information in preference to the above space-group names.
They are only intended as comments.
;
_shelx_estimated_absorpt_t_max 0.987
_shelx_estimated_absorpt_t_min 0.938
_olex2_refinement_description
;
;
_olex2_submission_special_instructions 'No special instructions were received'

loop_
_space_group_symop_operation_xyz
'x, y, z'
'-x, -y, -z'

loop_
_atom_site_label
_atom_site_type_symbol
_atom_site_fract_x
_atom_site_fract_y
_atom_site_fract_z
_atom_site_U_iso_or_equiv
_atom_site_adp_type
_atom_site_occupancy
_atom_site_site_symmetry_order
_atom_site_calc_flag
_atom_site_refinement_flags_posn
_atom_site_refinement_flags_adp
_atom_site_refinement_flags_occupancy
_atom_site_disorder_assembly
_atom_site_disorder_group
F1 F 0.6236(2) 0.36391(19) 0.6636(2) 0.0253(4) Uani 1 1 d . . . . .
F2 F 0.8503(2) 0.8757(2) 0.6839(2) 0.0299(4) Uani 1 1 d . . . . .
O1 O 1.0800(2) 0.3915(2) 0.7336(2) 0.0242(4) Uani 1 1 d . . . . .
N1 N 0.9628(3) 0.4982(3) 0.6021(3) 0.0174(4) Uani 1 1 d . . . . .
C1 C 0.7369(3) 0.6217(3) 0.6698(3) 0.0168(4) Uani 1 1 d . . . . .
C2 C 0.5685(3) 0.5498(3) 0.7017(3) 0.0175(4) Uani 1 1 d . . . . .
C6 C 0.6855(3) 0.8079(3) 0.7144(3) 0.0198(4) Uani 1 1 d . . . . .
C5 C 0.4709(3) 0.9244(3) 0.7853(3) 0.0215(5) Uani 1 1 d . . . . .
C3 C 0.3515(3) 0.6600(3) 0.7728(3) 0.0210(4) Uani 1 1 d . . . . .
C4 C 0.3059(3) 0.8486(3) 0.8126(3) 0.0226(5) Uani 1 1 d . . . . .
H5 H 0.440(4) 1.053(5) 0.819(4) 0.029(7) Uiso 1 1 d . . . . .
H4 H 0.147(5) 0.921(5) 0.855(5) 0.042(8) Uiso 1 1 d . . . . .
H3 H 0.229(5) 0.609(5) 0.794(5) 0.034(7) Uiso 1 1 d . . . . .

loop_
_atom_site_aniso_label
_atom_site_aniso_U_11
_atom_site_aniso_U_22
_atom_site_aniso_U_33
_atom_site_aniso_U_23
_atom_site_aniso_U_13
_atom_site_aniso_U_12
F1 0.0253(7) 0.0210(6) 0.0350(8) -0.0161(5) -0.0084(6) -0.0044(5)
F2 0.0211(7) 0.0265(7) 0.0486(9) -0.0190(6) -0.0080(6) -0.0076(5)
O1 0.0176(7) 0.0263(8) 0.0257(8) -0.0109(6) -0.0105(6) 0.0025(6)
N1 0.0127(7) 0.0163(8) 0.0213(9) -0.0087(6) -0.0046(6) -0.0004(6)
C1 0.0114(8) 0.0169(9) 0.0199(10) -0.0077(7) -0.0043(7) -0.0008(7)
C2 0.0169(9) 0.0165(9) 0.0192(10) -0.0077(7) -0.0053(7) -0.0032(7)
C6 0.0173(9) 0.0177(9) 0.0237(11) -0.0078(8) -0.0056(8) -0.0040(7)
C5 0.0193(9) 0.0183(9) 0.0241(11) -0.0106(8) -0.0057(8) 0.0000(7)
C3 0.0147(9) 0.0258(10) 0.0213(10) -0.0086(8) -0.0043(7) -0.0053(7)
C4 0.0147(9) 0.0232(10) 0.0240(11) -0.0105(8) -0.0046(8) 0.0011(7)

loop_
_atom_type_symbol
_atom_type_description
_atom_type_scat_dispersion_real
_atom_type_scat_dispersion_imag
_atom_type_scat_source
C C 0.0033 0.0016 'International Tables Vol C Tables 4.2.6.8 and 6.1.1.4'
H H 0.0000 0.0000 'International Tables Vol C Tables 4.2.6.8 and 6.1.1.4'
F F 0.0171 0.0103 'International Tables Vol C Tables 4.2.6.8 and 6.1.1.4'
N N 0.0061 0.0033 'International Tables Vol C Tables 4.2.6.8 and 6.1.1.4'
O O 0.0106 0.0060 'International Tables Vol C Tables 4.2.6.8 and 6.1.1.4'

loop_
_geom_angle_atom_site_label_1
_geom_angle_atom_site_label_2
_geom_angle_atom_site_label_3
_geom_angle
_geom_angle_site_symmetry_1
_geom_angle_site_symmetry_3
_geom_angle_publ_flag
O1 N1 N1 122.6(2) . 2_766 ?
O1 N1 C1 120.93(16) . . ?
N1 N1 C1 116.48(19) 2_766 . ?
C2 C1 N1 120.69(16) . . ?
C6 C1 N1 120.44(15) . . ?
C6 C1 C2 118.79(18) . . ?
F1 C2 C1 117.52(17) . . ?
F1 C2 C3 120.35(16) . . ?
C3 C2 C1 122.12(18) . . ?
F2 C6 C1 118.31(18) . . ?
F2 C6 C5 120.36(17) . . ?
C5 C6 C1 121.32(17) . . ?
C6 C5 C4 118.19(18) . . ?
C6 C5 H5 119.5(16) . . ?
C4 C5 H5 122.3(16) . . ?
C2 C3 C4 117.46(17) . . ?
C2 C3 H3 122.2(17) . . ?
C4 C3 H3 120.4(17) . . ?
C5 C4 H4 125.9(18) . . ?
C3 C4 C5 122.10(19) . . ?
C3 C4 H4 112.0(18) . . ?

loop_
_geom_bond_atom_site_label_1
_geom_bond_atom_site_label_2
_geom_bond_distance
_geom_bond_site_symmetry_2
_geom_bond_publ_flag
F1 C2 1.348(2) . ?
F2 C6 1.343(2) . ?
O1 N1 1.262(2) . ?
N1 N1 1.325(3) 2_766 ?
N1 C1 1.444(2) . ?
C1 C2 1.383(2) . ?
C1 C6 1.383(3) . ?
C2 C3 1.378(3) . ?
C6 C5 1.379(3) . ?
C5 C4 1.392(3) . ?
C5 H5 0.97(3) . ?
C3 C4 1.390(3) . ?
C3 H3 1.01(3) . ?
C4 H4 0.98(3) . ?
